data_1010922
loop_
_publ_author_name
'Dihlstroem, K'

_publ_section_title
;
Ueber den Bau des wahren Antimontetroxyds und des damit isomorphen
Stibiotantalits, Sb Ta O4
;
_journal_coden_ASTM ZAACAB
_journal_name_full
;
Zeitschrift fuer Anorganische und Allgemeine Chemie
;
_journal_page_first 57
_journal_page_last 64
_journal_paper_doi 10.1002/zaac.19382390107
_journal_volume 239
_journal_year 1938
_chemical_compound_source synthetic
_chemical_formula_structural 'Sb2 O4'
_chemical_formula_sum 'O4 Sb2'
_chemical_name_mineral Cervantite
_chemical_name_systematic 'Antimony phyllo-tetraoxoantimonate'
_space_group_IT_number 33
_symmetry_cell_setting orthorhombic
_symmetry_Int_Tables_number 33
_symmetry_space_group_name_Hall 'P 2c -2ab'
_symmetry_space_group_name_H-M 'P b n 21'
_cell_angle_alpha 90
_cell_angle_beta 90
_cell_angle_gamma 90
_cell_formula_units_Z 4
_cell_length_a 4.804
_cell_length_b 5.424
_cell_length_c 11.76
_cell_volume 306.4
_database_code_amcsd 0015750
_exptl_crystal_density_diffrn 6.665
_exptl_crystal_density_meas 6.59
_cod_database_code 1010922

loop_
_space_group_symop_operation_xyz
x,y,z
-x,-y,1/2+z
1/2+x,1/2-y,1/2+z
1/2-x,1/2+y,z

loop_
_atom_site_label
_atom_site_type_symbol
_atom_site_symmetry_multiplicity
_atom_site_Wyckoff_symbol
_atom_site_fract_x
_atom_site_fract_y
_atom_site_fract_z
_atom_site_occupancy
_atom_site_attached_hydrogens
_atom_site_calc_flag
Sb1 Sb3+ 4 a -0.04 0. 0. 1. 0 d
Sb2 Sb5+ 4 a 0. 0.375 0.25 1. 0 d
O1 O2- 4 a 0.16 0.33 0.09 1. 0 d
O2 O2- 4 a 0.75 0.12 0.17 1. 0 d
O3 O2- 4 a 0.25 0.12 0.33 1. 0 d
O4 O2- 4 a 0.84 0.33 0.41 1. 0 d

loop_
_atom_type_symbol
_atom_type_oxidation_number
Sb3+ 3.000
Sb5+ 5.000
O2- -2.000

loop_
_cod_related_entry_id
_cod_related_entry_database
_cod_related_entry_code
1 AMCSD 0015750
